data_7150220
loop_
_publ_author_name
'Ohta, Eisuke'
'Higuchi, Hiroki'
'Kawai, Hidetoshi'
'Fujiwara, Kenshu'
'Suzuki, Takanori'

_publ_section_title
;
 Butane-1,4-diyl dications stabilized by steric factors:
 electrochiroptical response systems based on reversible
 interconversion between dihydro[5]helicene-type electron acceptors and
 electron-donating 1,1'-binaphthyls.
;
_journal_issue 16
_journal_name_full 'Organic &amp; biomolecular chemistry'
_journal_page_first 3024
_journal_page_last 3031
_journal_paper_doi 10.1039/b506435j
_journal_volume 3
_journal_year 2005
_chemical_formula_sum 'C49.5 H30 Cl15 O2 Sb2'
_chemical_formula_weight 1432.07
_space_group_IT_number 43
_symmetry_cell_setting orthorhombic
_symmetry_Int_Tables_number 43
_symmetry_space_group_name_Hall 'F 2 -2d'
_symmetry_space_group_name_H-M 'F d d 2'
_audit_creation_date 'Thu Jun 9 10:47:37 2005'
_audit_creation_method 'by teXsan'
_cell_angle_alpha 90
_cell_angle_beta 90
_cell_angle_gamma 90
_cell_formula_units_Z 16
_cell_length_a 57.17(1)
_cell_length_b 35.880(9)
_cell_length_c 10.483(3)
_cell_measurement_reflns_used 11176
_cell_measurement_temperature 153.1
_cell_measurement_theta_max 27.5
_cell_measurement_theta_min 3.1
_cell_volume 21503(9)
_computing_cell_refinement CRYSTALCLEAR
_computing_data_collection CRYSTALCLEAR
_computing_data_reduction 'teXsan Ver. 1.11'
_computing_publication_material 'teXsan Ver. 1.11'
_computing_structure_refinement 'teXsan Ver. 1.10'
_computing_structure_solution SAPI91
_diffrn_detector_area_resol_mean 14.71
_diffrn_measured_fraction_theta_full 0.9692
_diffrn_measured_fraction_theta_max 0.9692
_diffrn_measurement_device_type 'Rigaku/MSC Mercury CCD'
_diffrn_measurement_method \w
_diffrn_radiation_type 'Mo K\a'
_diffrn_radiation_wavelength 0.7107
_diffrn_reflns_av_R_equivalents 0.144
_diffrn_reflns_limit_h_max 72
_diffrn_reflns_limit_h_min -63
_diffrn_reflns_limit_k_max 44
_diffrn_reflns_limit_k_min -45
_diffrn_reflns_limit_l_max 9
_diffrn_reflns_limit_l_min -13
_diffrn_reflns_number 41676
_diffrn_reflns_theta_full 27.48
_diffrn_reflns_theta_max 27.48
_exptl_absorpt_coefficient_mu 1.791
_exptl_absorpt_correction_T_max 0.982
_exptl_absorpt_correction_T_min 0.982
_exptl_absorpt_correction_type none
_exptl_crystal_colour black
_exptl_crystal_density_diffrn 1.770
_exptl_crystal_density_method 'not measured'
_exptl_crystal_description Platelet
_exptl_crystal_size_max 0.200
_exptl_crystal_size_mid 0.050
_exptl_crystal_size_min 0.010
_refine_diff_density_max 3.62
_refine_diff_density_min -1.66
_refine_ls_abs_structure_Flack 0.17(10)
_refine_ls_extinction_method none
_refine_ls_goodness_of_fit_ref 0.451
_refine_ls_hydrogen_treatment noref
_refine_ls_number_parameters 610
_refine_ls_number_reflns 6324
_refine_ls_R_factor_gt 0.0560
_refine_ls_shift/su_max 0.0069
_refine_ls_structure_factor_coef Fsqd
_refine_ls_weighting_details 'w = 1/[\s^2^(Fo^2^) + (0.05000(Max(Fo^2^,0) + 2Fc^2^)/3)^2^]'
_refine_ls_weighting_scheme calc
_refine_ls_wR_factor_ref 0.2134
_reflns_number_gt 1582
_reflns_number_total 6324
_reflns_threshold_expression F^2^>2.0\s(F^2^)
_cod_data_source_file b506435j.txt
_cod_data_source_block 050516r
_cod_original_cell_volume 21504(8)
_cod_original_sg_symbol_H-M 'F d d 2 '
_cod_original_formula_sum 'C99 H60 Cl30 O4 Sb4 '
_cod_database_code 7150220

loop_
_symmetry_equiv_pos_as_xyz
x,y,z
-x,-y,z
1/4-x,1/4+y,1/4+z
1/4+x,1/4-y,1/4+z
x,1/2+y,1/2+z
-x,1/2-y,1/2+z
1/4-x,3/4+y,3/4+z
1/4+x,3/4-y,3/4+z
1/2+x,y,1/2+z
1/2-x,-y,1/2+z
3/4-x,1/4+y,3/4+z
3/4+x,1/4-y,3/4+z
1/2+x,1/2+y,z
1/2-x,1/2-y,z
3/4-x,3/4+y,1/4+z
3/4+x,3/4-y,1/4+z

loop_
_atom_site_label
_atom_site_type_symbol
_atom_site_fract_x
_atom_site_fract_y
_atom_site_fract_z
_atom_site_U_iso_or_equiv
_atom_site_adp_type
_atom_site_occupancy
_atom_site_calc_flag
_atom_site_refinement_flags
_atom_site_disorder_assembly
_atom_site_disorder_group
Sb(1) Sb 0.86945(3) 0.11871(4) 0.4201 0.0428(4) Uani 1.00 d . . .
Sb(2) Sb 0.77124(3) 0.09002(5) 0.7908(2) 0.0416(4) Uani 1.00 d . . .
Cl(1) Cl 0.9054(1) 0.1475(3) 0.3788(9) 0.086(2) Uani 1.00 d . . .
Cl(2) Cl 0.8822(1) 0.0643(2) 0.3169(8) 0.067(2) Uani 1.00 d . . .
Cl(3) Cl 0.8333(1) 0.0915(2) 0.4639(7) 0.059(2) Uani 1.00 d . . .
Cl(4) Cl 0.8562(2) 0.1736(2) 0.5194(9) 0.096(3) Uani 1.00 d . . .
Cl(5) Cl 0.8836(1) 0.0972(2) 0.6194(7) 0.069(2) Uani 1.00 d . . .
Cl(6) Cl 0.8547(1) 0.1414(2) 0.2239(6) 0.046(2) Uani 1.00 d . . .
Cl(7) Cl 0.7755(1) 0.1331(2) 0.9594(7) 0.059(2) Uani 1.00 d . . .
Cl(8) Cl 0.8115(1) 0.0748(2) 0.8061(8) 0.059(2) Uani 1.00 d . . .
Cl(9) Cl 0.7678(1) 0.0454(2) 0.6253(6) 0.061(2) Uani 1.00 d . . .
Cl(10) Cl 0.7310(1) 0.1034(2) 0.7780(7) 0.054(2) Uani 1.00 d . . .
Cl(11) Cl 0.7625(1) 0.0435(2) 0.9429(6) 0.047(2) Uani 1.00 d . . .
Cl(12) Cl 0.7800(1) 0.1363(2) 0.6423(8) 0.081(2) Uani 1.00 d . . .
Cl(13) Cl 0.5218(3) 0.0789(5) 0.056(2) 0.168(6) Uani 1.00 d . . .
Cl(14) Cl 0.5566(5) 0.0162(4) 0.124(2) 0.29(1) Uani 1.00 d . . .
Cl(15) Cl 0.0234(2) 0.0143(5) 0.283(2) 0.148(5) Uani 1.00 d . . .
O(1) O 0.8836(3) -0.0210(4) 0.398(2) 0.040(4) Uani 1.00 d . . .
O(2) O 0.8297(3) 0.0674(4) 0.103(2) 0.041(4) Uani 1.00 d . . .
C(1) C 0.8120(4) -0.1281(6) 0.085(2) 0.032(5) Uani 1.00 d . . .
C(2) C 0.8277(4) -0.1115(5) 0.172(2) 0.034(5) Uani 1.00 d . . .
C(3) C 0.8350(4) -0.1323(6) 0.276(2) 0.034(5) Uani 1.00 d . . .
C(4) C 0.8273(4) -0.1668(6) 0.303(3) 0.042(6) Uani 1.00 d . . .
C(5) C 0.8102(4) -0.1839(6) 0.221(2) 0.037(6) Uani 1.00 d . . .
C(6) C 0.8006(5) -0.2173(7) 0.254(3) 0.056(8) Uani 1.00 d . . .
C(7) C 0.7818(5) -0.2311(6) 0.195(3) 0.065(8) Uani 1.00 d . . .
C(8) C 0.7707(5) -0.2097(8) 0.094(3) 0.061(8) Uani 1.00 d . . .
C(9) C 0.7812(4) -0.1762(7) 0.055(3) 0.045(6) Uani 1.00 d . . .
C(10) C 0.8010(4) -0.1635(6) 0.115(2) 0.035(5) Uani 1.00 d . . .
C(11) C 0.8052(4) -0.1068(7) -0.031(2) 0.034(5) Uani 1.00 d . . .
C(12) C 0.8072(4) -0.0674(6) -0.023(2) 0.037(5) Uani 1.00 d . . .
C(13) C 0.7960(5) -0.0461(7) -0.121(2) 0.047(7) Uani 1.00 d . . .
C(14) C 0.7862(4) -0.0606(7) -0.221(2) 0.044(6) Uani 1.00 d . . .
C(15) C 0.7882(4) -0.0997(7) -0.247(2) 0.042(6) Uani 1.00 d . . .
C(16) C 0.7813(5) -0.1143(8) -0.360(2) 0.059(7) Uani 1.00 d . . .
C(17) C 0.7858(6) -0.1504(8) -0.392(3) 0.067(8) Uani 1.00 d . . .
C(18) C 0.7967(5) -0.1738(7) -0.305(3) 0.054(7) Uani 1.00 d . . .
C(19) C 0.8041(5) -0.1590(7) -0.190(3) 0.056(7) Uani 1.00 d . . .
C(20) C 0.7985(4) -0.1225(6) -0.152(2) 0.037(5) Uani 1.00 d . . .
C(21) C 0.8340(4) -0.0726(6) 0.160(3) 0.043(6) Uani 1.00 d . . .
C(22) C 0.8506(4) -0.0565(6) 0.246(2) 0.040(5) Uani 1.00 d . . .
C(23) C 0.8440(5) -0.0401(6) 0.357(2) 0.043(6) Uani 1.00 d . . .
C(24) C 0.8211(5) -0.0393(8) 0.406(3) 0.056(7) Uani 1.00 d . . .
C(25) C 0.8163(6) -0.020(1) 0.516(3) 0.08(1) Uani 1.00 d . . .
C(26) C 0.8325(7) -0.0009(10) 0.578(3) 0.081(10) Uani 1.00 d . . .
C(27) C 0.8546(6) -0.0017(6) 0.545(3) 0.061(7) Uani 1.00 d . . .
C(28) C 0.8615(4) -0.0206(6) 0.429(2) 0.040(5) Uani 1.00 d . . .
C(29) C 0.8909(4) -0.0392(6) 0.293(2) 0.041(5) Uani 1.00 d . . .
C(30) C 0.9152(5) -0.0392(8) 0.270(3) 0.064(8) Uani 1.00 d . . .
C(31) C 0.9233(5) -0.0595(9) 0.172(3) 0.074(9) Uani 1.00 d . . .
C(32) C 0.9077(5) -0.0797(9) 0.095(3) 0.075(9) Uani 1.00 d . . .
C(33) C 0.8850(5) -0.0800(7) 0.114(2) 0.046(6) Uani 1.00 d . . .
C(34) C 0.8755(4) -0.0570(5) 0.219(2) 0.033(5) Uani 1.00 d . . .
C(35) C 0.8191(4) -0.0504(6) 0.081(2) 0.045(6) Uani 1.00 d . . .
C(36) C 0.8230(5) -0.0097(7) 0.080(3) 0.047(6) Uani 1.00 d . . .
C(37) C 0.8417(5) 0.0073(6) 0.017(2) 0.041(5) Uani 1.00 d . . .
C(38) C 0.8571(5) -0.0107(6) -0.062(2) 0.045(6) Uani 1.00 d . . .
C(39) C 0.8745(5) 0.0069(8) -0.118(2) 0.056(7) Uani 1.00 d . . .
C(40) C 0.8775(5) 0.0457(8) -0.102(3) 0.059(8) Uani 1.00 d . . .
C(41) C 0.8631(4) 0.0655(7) -0.027(2) 0.045(6) Uani 1.00 d . . .
C(42) C 0.8442(4) 0.0457(6) 0.028(2) 0.040(5) Uani 1.00 d . . .
C(43) C 0.8109(4) 0.0523(6) 0.158(3) 0.040(5) Uani 1.00 d . . .
C(44) C 0.7959(5) 0.0755(7) 0.220(3) 0.047(7) Uani 1.00 d . . .
C(45) C 0.7769(4) 0.0638(7) 0.281(3) 0.051(6) Uani 1.00 d . . .
C(46) C 0.7728(4) 0.0260(7) 0.277(3) 0.049(6) Uani 1.00 d . . .
C(47) C 0.7860(5) 0.0031(7) 0.210(3) 0.055(8) Uani 1.00 d . . .
C(48) C 0.8065(4) 0.0140(6) 0.153(2) 0.041(5) Uani 1.00 d . . .
C(49) C 0.5458(9) 0.065(1) 0.105(5) 0.126(7) Uiso 1.00 d . . .
C(50) C 0.0000 0.0000 0.384(7) 0.125(5) Uiso 1.00 d S . .
H(1) H 0.8432 -0.1203 0.3481 0.0355 Uiso 1.00 calc . . .
H(2) H 0.8382 -0.1818 0.3589 0.0544 Uiso 1.00 calc . . .
H(3) H 0.8087 -0.2359 0.3081 0.0553 Uiso 1.00 calc . . .
H(4) H 0.7757 -0.2579 0.2104 0.0566 Uiso 1.00 calc . . .
H(5) H 0.7581 -0.2266 0.0390 0.0822 Uiso 1.00 calc . . .
H(6) H 0.7733 -0.1616 -0.0070 0.0447 Uiso 1.00 calc . . .
H(7) H 0.7966 -0.0183 -0.1074 0.0335 Uiso 1.00 calc . . .
H(8) H 0.7776 -0.0437 -0.2698 0.0583 Uiso 1.00 calc . . .
H(9) H 0.7753 -0.0981 -0.4225 0.0717 Uiso 1.00 calc . . .
H(10) H 0.7800 -0.1634 -0.4660 0.0650 Uiso 1.00 calc . . .
H(11) H 0.7998 -0.1990 -0.3274 0.0526 Uiso 1.00 calc . . .
H(12) H 0.8123 -0.1757 -0.1283 0.0360 Uiso 1.00 calc . . .
H(13) H 0.8455 -0.0745 0.1023 0.0648 Uiso 1.00 calc . . .
H(14) H 0.8099 -0.0531 0.3544 0.0741 Uiso 1.00 calc . . .
H(15) H 0.7988 -0.0222 0.5331 0.1092 Uiso 1.00 calc . . .
H(16) H 0.8269 0.0174 0.6484 0.1186 Uiso 1.00 calc . . .
H(17) H 0.8673 0.0114 0.5843 0.0709 Uiso 1.00 calc . . .
H(18) H 0.9225 -0.0216 0.3313 0.0728 Uiso 1.00 calc . . .
H(19) H 0.9394 -0.0543 0.1611 0.0715 Uiso 1.00 calc . . .
H(20) H 0.9152 -0.0891 0.0342 0.0834 Uiso 1.00 calc . . .
H(21) H 0.8754 -0.0939 0.0510 0.0383 Uiso 1.00 calc . . .
H(22) H 0.8065 -0.0485 0.1364 0.0463 Uiso 1.00 calc . . .
H(23) H 0.8550 -0.0375 -0.0738 0.0490 Uiso 1.00 calc . . .
H(24) H 0.8847 -0.0083 -0.1729 0.0546 Uiso 1.00 calc . . .
H(25) H 0.8908 0.0592 -0.1412 0.0716 Uiso 1.00 calc . . .
H(26) H 0.8670 0.0903 -0.0051 0.0744 Uiso 1.00 calc . . .
H(27) H 0.8011 0.0998 0.2381 0.0462 Uiso 1.00 calc . . .
H(28) H 0.7659 0.0794 0.3126 0.0449 Uiso 1.00 calc . . .
H(29) H 0.7608 0.0157 0.3377 0.0294 Uiso 1.00 calc . . .
H(30) H 0.7809 -0.0229 0.2036 0.0848 Uiso 1.00 calc . . .

loop_
_atom_site_aniso_label
_atom_site_aniso_U_11
_atom_site_aniso_U_22
_atom_site_aniso_U_33
_atom_site_aniso_U_12
_atom_site_aniso_U_13
_atom_site_aniso_U_23
Sb(1) 0.0531(9) 0.0389(7) 0.0365(7) -0.0097(7) -0.0037(7) 0.0050(7)
Sb(2) 0.0361(7) 0.0511(8) 0.0378(7) 0.0052(7) -0.0012(7) 0.0037(7)
Cl(1) 0.056(3) 0.102(5) 0.099(6) -0.043(4) -0.024(4) 0.053(4)
Cl(2) 0.091(5) 0.044(3) 0.066(5) 0.022(3) 0.028(4) 0.010(3)
Cl(3) 0.048(3) 0.070(4) 0.058(4) -0.007(3) 0.010(3) 0.016(3)
Cl(4) 0.182(10) 0.044(4) 0.064(5) 0.009(5) -0.005(6) -0.028(3)
Cl(5) 0.086(5) 0.079(5) 0.043(3) -0.015(4) -0.022(3) 0.026(3)
Cl(6) 0.063(4) 0.034(3) 0.039(3) -0.006(3) -0.006(3) 0.006(2)
Cl(7) 0.063(4) 0.050(4) 0.063(4) -0.005(3) 0.007(3) -0.014(3)
Cl(8) 0.037(2) 0.077(4) 0.064(4) 0.013(3) -0.005(3) -0.013(4)
Cl(9) 0.063(4) 0.089(5) 0.031(3) 0.002(4) 0.001(3) -0.019(3)
Cl(10) 0.038(2) 0.069(4) 0.056(4) 0.013(3) 0.000(3) 0.010(3)
Cl(11) 0.055(4) 0.047(3) 0.041(3) 0.000(3) -0.005(3) 0.003(2)
Cl(12) 0.073(5) 0.085(4) 0.084(5) 0.004(4) 0.024(4) 0.069(3)
Cl(13) 0.18(1) 0.21(1) 0.12(1) -0.099(10) 0.016(9) -0.03(1)
Cl(14) 0.57(3) 0.110(9) 0.20(2) -0.18(1) -0.02(2) 0.01(1)
Cl(15) 0.097(8) 0.21(1) 0.14(1) -0.041(8) 0.017(8) 0.02(1)
O(1) 0.057(8) 0.014(6) 0.049(9) 0.004(6) -0.016(7) 0.006(6)
O(2) 0.035(8) 0.033(8) 0.053(10) -0.007(6) -0.002(6) -0.003(7)
C(1) 0.03(1) 0.025(9) 0.05(1) 0.007(7) -0.001(8) 0.005(8)
C(2) 0.03(1) 0.026(8) 0.04(1) 0.009(7) -0.007(9) 0.005(8)
C(3) 0.03(1) 0.038(10) 0.03(1) -0.006(8) -0.010(9) 0.001(8)
C(4) 0.021(10) 0.036(10) 0.07(2) 0.004(8) -0.015(10) 0.01(1)
C(5) 0.04(1) 0.03(1) 0.04(1) 0.002(8) -0.007(9) 0.008(8)
C(6) 0.08(2) 0.03(1) 0.06(2) -0.02(1) -0.02(1) 0.02(1)
C(7) 0.07(2) 0.02(1) 0.10(2) -0.01(1) -0.03(1) 0.01(1)
C(8) 0.05(2) 0.06(2) 0.07(2) -0.02(1) 0.00(1) 0.02(1)
C(9) 0.03(1) 0.05(1) 0.06(2) 0.002(8) -0.01(1) 0.00(1)
C(10) 0.022(9) 0.033(10) 0.05(1) 0.000(7) 0.003(8) 0.022(9)
C(11) 0.04(1) 0.040(8) 0.027(8) -0.001(9) 0.005(8) -0.008(7)
C(12) 0.03(1) 0.039(8) 0.04(1) 0.009(9) -0.003(8) -0.002(8)
C(13) 0.05(1) 0.06(2) 0.03(1) -0.01(1) -0.006(9) 0.014(9)
C(14) 0.04(1) 0.047(10) 0.04(1) 0.00(1) -0.02(1) 0.013(10)
C(15) 0.04(1) 0.047(10) 0.04(1) -0.01(1) -0.008(9) 0.007(8)
C(16) 0.08(2) 0.06(1) 0.04(1) -0.02(1) -0.02(1) 0.01(1)
C(17) 0.08(2) 0.07(1) 0.05(2) 0.00(1) -0.03(1) -0.01(1)
C(18) 0.07(2) 0.03(1) 0.06(1) 0.00(1) -0.01(1) -0.021(10)
C(19) 0.07(2) 0.05(1) 0.05(1) 0.02(1) 0.00(1) -0.01(1)
C(20) 0.04(1) 0.038(9) 0.030(9) -0.027(8) -0.009(9) 0.002(7)
C(21) 0.04(1) 0.025(8) 0.06(1) 0.008(8) -0.023(10) 0.001(10)
C(22) 0.047(9) 0.03(1) 0.04(1) -0.005(10) -0.002(8) 0.001(8)
C(23) 0.06(1) 0.04(1) 0.026(9) 0.012(10) -0.016(8) 0.014(8)
C(24) 0.07(1) 0.05(2) 0.05(1) 0.01(1) 0.00(1) 0.01(1)
C(25) 0.10(2) 0.11(3) 0.04(1) 0.01(2) 0.03(1) 0.00(1)
C(26) 0.11(2) 0.08(2) 0.06(2) 0.04(2) -0.01(2) 0.00(2)
C(27) 0.11(2) 0.02(1) 0.05(1) 0.01(1) 0.01(2) -0.01(1)
C(28) 0.059(8) 0.022(10) 0.04(1) 0.021(8) -0.013(9) 0.007(8)
C(29) 0.049(9) 0.05(1) 0.027(9) -0.013(9) -0.024(8) 0.014(7)
C(30) 0.05(1) 0.05(2) 0.09(2) -0.01(1) -0.02(1) 0.02(1)
C(31) 0.06(2) 0.09(2) 0.08(2) 0.03(1) 0.02(1) 0.05(1)
C(32) 0.06(1) 0.10(2) 0.06(2) 0.05(1) 0.01(1) 0.03(1)
C(33) 0.06(1) 0.04(1) 0.03(1) 0.02(1) 0.00(1) 0.008(9)
C(34) 0.044(9) 0.004(8) 0.05(1) -0.008(8) -0.011(8) -0.001(7)
C(35) 0.06(1) 0.033(9) 0.04(1) 0.023(9) -0.023(10) -0.008(9)
C(36) 0.05(1) 0.037(9) 0.05(2) -0.002(9) -0.017(9) -0.002(10)
C(37) 0.06(1) 0.029(8) 0.03(1) 0.017(8) -0.005(9) 0.013(8)
C(38) 0.07(1) 0.02(1) 0.04(1) 0.024(9) -0.002(10) 0.004(9)
C(39) 0.08(2) 0.06(1) 0.03(1) 0.02(1) 0.03(1) 0.00(1)
C(40) 0.08(2) 0.06(1) 0.03(1) 0.00(1) 0.01(1) -0.01(1)
C(41) 0.05(1) 0.04(1) 0.05(1) -0.004(9) -0.021(9) 0.001(9)
C(42) 0.05(1) 0.031(8) 0.04(1) 0.007(8) -0.013(9) 0.000(9)
C(43) 0.023(9) 0.035(8) 0.06(1) -0.002(7) -0.016(8) 0.003(10)
C(44) 0.05(1) 0.03(1) 0.05(2) 0.003(9) 0.00(1) 0.00(1)
C(45) 0.05(1) 0.049(10) 0.05(2) 0.01(1) 0.01(1) -0.01(1)
C(46) 0.04(1) 0.052(10) 0.06(2) -0.01(1) 0.00(1) 0.02(1)
C(47) 0.05(1) 0.04(1) 0.07(2) 0.01(1) -0.02(1) 0.01(1)
C(48) 0.06(1) 0.033(8) 0.03(1) 0.001(8) -0.024(9) 0.008(8)

loop_
_atom_type_symbol
_atom_type_description
_atom_type_scat_dispersion_real
_atom_type_scat_dispersion_imag
_atom_type_scat_source
C C 0.003 0.002
;International Tables for Crystallography
(1992, Vol. C, Tables 4.2.6.8 and 6.1.1.1)
;
H H 0.000 0.000
;International Tables for Crystallography
(1992, Vol. C, Table 6.1.1.2)
;
Cl Cl 0.148 0.159
;International Tables for Crystallography
(1992, Vol. C, Tables 4.2.6.8 and 6.1.1.1)
;
O O 0.011 0.006
;International Tables for Crystallography
(1992, Vol. C, Tables 4.2.6.8 and 6.1.1.1)
;
Sb Sb -0.587 1.546
;International Tables for Crystallography
(1992, Vol. C, Tables 4.2.6.8 and 6.1.1.1)
;

loop_
_geom_angle_atom_site_label_1
_geom_angle_atom_site_label_2
_geom_angle_atom_site_label_3
_geom_angle
_geom_angle_site_symmetry_1
_geom_angle_site_symmetry_2
_geom_angle_site_symmetry_3
_geom_angle_publ_flag
Cl(1) Sb(1) Cl(2) 90.5(2) . . . yes
Cl(1) Sb(1) Cl(3) 178.4(2) . . . yes
Cl(1) Sb(1) Cl(4) 89.7(3) . . . yes
Cl(1) Sb(1) Cl(5) 90.4(2) . . . yes
Cl(1) Sb(1) Cl(6) 90.0(2) . . . yes
Cl(2) Sb(1) Cl(3) 91.0(2) . . . yes
Cl(2) Sb(1) Cl(4) 178.7(2) . . . yes
Cl(2) Sb(1) Cl(5) 91.7(2) . . . yes
Cl(2) Sb(1) Cl(6) 89.7(2) . . . yes
Cl(3) Sb(1) Cl(4) 88.7(2) . . . yes
Cl(3) Sb(1) Cl(5) 89.6(2) . . . yes
Cl(3) Sb(1) Cl(6) 90.0(2) . . . yes
Cl(4) Sb(1) Cl(5) 89.5(2) . . . yes
Cl(4) Sb(1) Cl(6) 89.0(2) . . . yes
Cl(5) Sb(1) Cl(6) 178.5(2) . . . yes
Cl(7) Sb(2) Cl(8) 90.1(2) . . . yes
Cl(7) Sb(2) Cl(9) 178.1(2) . . . yes
Cl(7) Sb(2) Cl(10) 90.5(2) . . . yes
Cl(7) Sb(2) Cl(11) 88.8(2) . . . yes
Cl(7) Sb(2) Cl(12) 90.7(2) . . . yes
Cl(8) Sb(2) Cl(9) 88.6(2) . . . yes
Cl(8) Sb(2) Cl(10) 178.3(2) . . . yes
Cl(8) Sb(2) Cl(11) 89.8(2) . . . yes
Cl(8) Sb(2) Cl(12) 90.0(2) . . . yes
Cl(9) Sb(2) Cl(10) 90.8(2) . . . yes
Cl(9) Sb(2) Cl(11) 90.0(2) . . . yes
Cl(9) Sb(2) Cl(12) 90.6(2) . . . yes
Cl(10) Sb(2) Cl(11) 88.6(2) . . . yes
Cl(10) Sb(2) Cl(12) 91.6(2) . . . yes
Cl(11) Sb(2) Cl(12) 179.4(2) . . . yes
C(28) O(1) C(29) 120(1) . . . yes
C(42) O(2) C(43) 120(1) . . . yes
C(2) C(1) C(10) 120(1) . . . yes
C(2) C(1) C(11) 118(1) . . . yes
C(10) C(1) C(11) 120(1) . . . yes
C(1) C(2) C(3) 118(1) . . . yes
C(1) C(2) C(21) 120(1) . . . yes
C(3) C(2) C(21) 120(1) . . . yes
C(2) C(3) C(4) 124(1) . . . yes
C(3) C(4) C(5) 118(1) . . . yes
C(4) C(5) C(6) 119(1) . . . yes
C(4) C(5) C(10) 119(1) . . . yes
C(6) C(5) C(10) 119(1) . . . yes
C(5) C(6) C(7) 122(1) . . . yes
C(6) C(7) C(8) 119(1) . . . yes
C(7) C(8) C(9) 118(1) . . . yes
C(8) C(9) C(10) 120(1) . . . yes
C(1) C(10) C(5) 116(1) . . . yes
C(1) C(10) C(9) 123(1) . . . yes
C(5) C(10) C(9) 119(1) . . . yes
C(1) C(11) C(12) 116(1) . . . yes
C(1) C(11) C(20) 125(1) . . . yes
C(12) C(11) C(20) 117(1) . . . yes
C(11) C(12) C(13) 116(1) . . . yes
C(11) C(12) C(35) 120(1) . . . yes
C(13) C(12) C(35) 122(1) . . . yes
C(12) C(13) C(14) 124(1) . . . yes
C(13) C(14) C(15) 120(1) . . . yes
C(14) C(15) C(16) 121(1) . . . yes
C(14) C(15) C(20) 117(1) . . . yes
C(16) C(15) C(20) 120(1) . . . yes
C(15) C(16) C(17) 122(1) . . . yes
C(16) C(17) C(18) 119(1) . . . yes
C(17) C(18) C(19) 118(1) . . . yes
C(18) C(19) C(20) 122(1) . . . yes
C(11) C(20) C(15) 120(1) . . . yes
C(11) C(20) C(19) 123(1) . . . yes
C(15) C(20) C(19) 115(1) . . . yes
C(2) C(21) C(22) 119(1) . . . yes
C(2) C(21) C(35) 116(1) . . . yes
C(22) C(21) C(35) 122(1) . . . yes
C(21) C(22) C(23) 122(1) . . . yes
C(21) C(22) C(34) 121(1) . . . yes
C(23) C(22) C(34) 116(1) . . . yes
C(22) C(23) C(24) 125(1) . . . yes
C(22) C(23) C(28) 117(1) . . . yes
C(24) C(23) C(28) 116(1) . . . yes
C(23) C(24) C(25) 120(1) . . . yes
C(24) C(25) C(26) 122(2) . . . yes
C(25) C(26) C(27) 122(2) . . . yes
C(26) C(27) C(28) 119(1) . . . yes
O(1) C(28) C(23) 122(1) . . . yes
O(1) C(28) C(27) 118(1) . . . yes
C(23) C(28) C(27) 118(1) . . . yes
O(1) C(29) C(30) 116(1) . . . yes
O(1) C(29) C(34) 120(1) . . . yes
C(30) C(29) C(34) 123(1) . . . yes
C(29) C(30) C(31) 118(1) . . . yes
C(30) C(31) C(32) 119(1) . . . yes
C(31) C(32) C(33) 123(2) . . . yes
C(32) C(33) C(34) 117(1) . . . yes
C(22) C(34) C(29) 121(1) . . . yes
C(22) C(34) C(33) 120(1) . . . yes
C(29) C(34) C(33) 117(1) . . . yes
C(12) C(35) C(21) 119(1) . . . yes
C(12) C(35) C(36) 119(1) . . . yes
C(21) C(35) C(36) 117(1) . . . yes
C(35) C(36) C(37) 122(1) . . . yes
C(35) C(36) C(48) 118(1) . . . yes
C(37) C(36) C(48) 118(1) . . . yes
C(36) C(37) C(38) 125(1) . . . yes
C(36) C(37) C(42) 117(1) . . . yes
C(38) C(37) C(42) 117(1) . . . yes
C(37) C(38) C(39) 121(1) . . . yes
C(38) C(39) C(40) 120(1) . . . yes
C(39) C(40) C(41) 121(1) . . . yes
C(40) C(41) C(42) 115(1) . . . yes
O(2) C(42) C(37) 123(1) . . . yes
O(2) C(42) C(41) 113(1) . . . yes
C(37) C(42) C(41) 122(1) . . . yes
O(2) C(43) C(44) 117(1) . . . yes
O(2) C(43) C(48) 121(1) . . . yes
C(44) C(43) C(48) 120(1) . . . yes
C(43) C(44) C(45) 123(1) . . . yes
C(44) C(45) C(46) 115(1) . . . yes
C(45) C(46) C(47) 121(1) . . . yes
C(46) C(47) C(48) 122(1) . . . yes
C(36) C(48) C(43) 118(1) . . . yes
C(36) C(48) C(47) 127(1) . . . yes
C(43) C(48) C(47) 114(1) . . . yes
Cl(13) C(49) Cl(14) 129(2) . . . yes
Cl(15) C(50) Cl(15) 106(2) . . 2_555 yes

loop_
_geom_bond_atom_site_label_1
_geom_bond_atom_site_label_2
_geom_bond_distance
_geom_bond_site_symmetry_1
_geom_bond_site_symmetry_2
_geom_bond_publ_flag
Sb(1) Cl(1) 2.341(5) . . yes
Sb(1) Cl(2) 2.347(5) . . yes
Sb(1) Cl(3) 2.334(5) . . yes
Sb(1) Cl(4) 2.352(5) . . yes
Sb(1) Cl(5) 2.371(4) . . yes
Sb(1) Cl(6) 2.367(4) . . yes
Sb(2) Cl(7) 2.361(5) . . yes
Sb(2) Cl(8) 2.371(4) . . yes
Sb(2) Cl(9) 2.369(5) . . yes
Sb(2) Cl(10) 2.353(4) . . yes
Sb(2) Cl(11) 2.362(4) . . yes
Sb(2) Cl(12) 2.332(4) . . yes
Cl(13) C(49) 1.55(4) . . yes
Cl(14) C(49) 1.86(4) . . yes
Cl(15) C(50) 1.78(3) . . yes
O(1) C(28) 1.30(2) . . yes
O(1) C(29) 1.35(2) . . yes
O(2) C(42) 1.38(2) . . yes
O(2) C(43) 1.34(2) . . yes
C(1) C(2) 1.41(2) . . yes
C(1) C(10) 1.45(2) . . yes
C(1) C(11) 1.49(2) . . yes
C(2) C(3) 1.38(2) . . yes
C(2) C(21) 1.45(2) . . yes
C(3) C(4) 1.34(2) . . yes
C(4) C(5) 1.44(2) . . yes
C(5) C(6) 1.36(2) . . yes
C(5) C(10) 1.43(2) . . yes
C(6) C(7) 1.34(3) . . yes
C(7) C(8) 1.45(3) . . yes
C(8) C(9) 1.40(2) . . yes
C(9) C(10) 1.37(2) . . yes
C(11) C(12) 1.42(2) . . yes
C(11) C(20) 1.44(2) . . yes
C(12) C(13) 1.43(2) . . yes
C(12) C(35) 1.42(2) . . yes
C(13) C(14) 1.30(2) . . yes
C(14) C(15) 1.43(2) . . yes
C(15) C(16) 1.35(2) . . yes
C(15) C(20) 1.42(2) . . yes
C(16) C(17) 1.36(3) . . yes
C(17) C(18) 1.39(3) . . yes
C(18) C(19) 1.39(3) . . yes
C(19) C(20) 1.41(2) . . yes
C(21) C(22) 1.43(2) . . yes
C(21) C(35) 1.43(2) . . yes
C(22) C(23) 1.36(2) . . yes
C(22) C(34) 1.45(2) . . yes
C(23) C(24) 1.40(3) . . yes
C(23) C(28) 1.44(2) . . yes
C(24) C(25) 1.37(3) . . yes
C(25) C(26) 1.33(3) . . yes
C(26) C(27) 1.31(3) . . yes
C(27) C(28) 1.45(2) . . yes
C(29) C(30) 1.41(2) . . yes
C(29) C(34) 1.33(2) . . yes
C(30) C(31) 1.34(3) . . yes
C(31) C(32) 1.40(3) . . yes
C(32) C(33) 1.31(3) . . yes
C(33) C(34) 1.48(2) . . yes
C(35) C(36) 1.47(2) . . yes
C(36) C(37) 1.40(2) . . yes
C(36) C(48) 1.48(2) . . yes
C(37) C(38) 1.37(2) . . yes
C(37) C(42) 1.39(2) . . yes
C(38) C(39) 1.32(2) . . yes
C(39) C(40) 1.41(3) . . yes
C(40) C(41) 1.34(3) . . yes
C(41) C(42) 1.42(2) . . yes
C(43) C(44) 1.36(2) . . yes
C(43) C(48) 1.40(2) . . yes
C(44) C(45) 1.33(2) . . yes
C(45) C(46) 1.38(2) . . yes
C(46) C(47) 1.32(3) . . yes
C(47) C(48) 1.37(2) . . yes
